data_7709869
loop_
_publ_author_name
'Esarte Palomero, Orhi'
'Jones, Richard A.'

_publ_section_title
;
 Ferrocene Tethered Boramidinate Frustrated Lewis Pairs: Stepwise Capture
 of CO2 and CO
;
_journal_name_full 'Dalton Transactions'
_journal_paper_doi 10.1039/D2DT00691J
_journal_year 2022
_chemical_formula_moiety 'C38 H56 B2 Fe N4 O2'
_chemical_formula_sum 'C38 H56 B2 Fe N4 O2'
_chemical_formula_weight 678.33
_space_group_crystal_system monoclinic
_space_group_IT_number 14
_space_group_name_Hall '-P 2yn'
_space_group_name_H-M_alt 'P 1 21/n 1'
_atom_sites_solution_hydrogens geom
_atom_sites_solution_primary dual
_audit_creation_date 2019-08-06
_audit_creation_method
;
Olex2 1.2
(compiled 2018.05.29 svn.r3508 for OlexSys, GUI svn.r5506)
;
_audit_update_record
;
2019-11-30 deposited with the CCDC.	2022-03-18 downloaded from the CCDC.
;
_cell_angle_alpha 90
_cell_angle_beta 108.601(8)
_cell_angle_gamma 90
_cell_formula_units_Z 2
_cell_length_a 10.4224(7)
_cell_length_b 17.0289(11)
_cell_length_c 12.3767(9)
_cell_measurement_reflns_used 2917
_cell_measurement_temperature 100.0(5)
_cell_measurement_theta_max 75.0830
_cell_measurement_theta_min 4.5560
_cell_volume 2081.9(3)
_computing_cell_refinement 'CrysAlisPro 1.171.39.46 (Rigaku OD, 2018)'
_computing_data_collection 'CrysAlisPro 1.171.39.46 (Rigaku OD, 2018)'
_computing_data_reduction 'CrysAlisPro 1.171.39.46 (Rigaku OD, 2018)'
_computing_molecular_graphics 'Olex2 (Dolomanov et al., 2009)'
_computing_publication_material 'Olex2 (Dolomanov et al., 2009)'
_computing_structure_refinement 'ShelXL (Sheldrick, 2015)'
_computing_structure_solution 'ShelXT (Sheldrick, 2015)'
_diffrn_ambient_environment N~2~
_diffrn_ambient_temperature 100.0(5)
_diffrn_detector 'CCD plate'
_diffrn_detector_area_resol_mean 5.2940
_diffrn_detector_type AtlasS2
_diffrn_measured_fraction_theta_full 0.998
_diffrn_measured_fraction_theta_max 0.983
_diffrn_measurement_details
;
List of Runs (angles in degrees, time in seconds):

  # Type    Start    End  Width  t~exp~   \w     \q     \k     \f   Frames
#--------------------------------------------------------------------------
  1  \w   -114.00  -9.00   1.00   37.50    --  -41.59 -77.00 -60.00  105
  2  \w    -79.00  -7.00   1.00   37.50    --  -41.59 125.00   0.00   72
  3  \w   -113.00 -25.00   1.00   37.50    --  -41.59 -38.00-180.00   88
  4  \w    -31.00  -3.00   1.00   37.50    --   41.59 -57.00 150.00   28
  5  \w     24.00  89.00   1.00   37.50    --   41.59-125.00-180.00   65
  6  \w     43.00  70.00   1.00   70.00    --  112.00-111.00-180.00   27
  7  \w    112.00 178.00   1.00   70.00    --  112.00 111.00  90.00   66
  8  \w     41.00 145.00   1.00   70.00    --  112.00 -77.00 120.00  104
  9  \w     66.00 113.00   1.00   70.00    --  112.00-111.00 120.00   47
 10  \w     37.00  64.00   1.00   70.00    --  112.00-111.00 120.00   27
 11  \w     81.00 139.00   1.00   70.00    --  112.00 -61.00 -30.00   58
 12  \w     39.00 113.00   1.00   70.00    --  112.00-111.00 -60.00   74
 13  \w    105.00 177.00   1.00   70.00    --  112.00 111.00  60.00   72
 14  \w     88.00 113.00   1.00   70.00    --  112.00-111.00-180.00   25
 15  \w     46.00 137.00   1.00   70.00    --  112.00 -45.00 -60.00   91
 16  \w     39.00 135.00   1.00   70.00    --  112.00 -30.00 120.00   96
 17  \w     84.00 176.00   1.00   70.00    --  112.00  30.00 150.00   92
 18  \w     61.00  89.00   1.00   70.00    --  112.00 178.00 -90.00   28
 19  \w    100.00 149.00   1.00   70.00    --  112.00 178.00 -90.00   49
;
_diffrn_measurement_device 'four-circle diffractometer'
_diffrn_measurement_device_type 'SuperNova, Dual, Cu at home/near, AtlasS2'
_diffrn_measurement_method '\w scans'
_diffrn_orient_matrix_type 'CrysAlisPro convention (1999,Acta A55,543-557)'
_diffrn_orient_matrix_UB_11 0.0333713000
_diffrn_orient_matrix_UB_12 0.0736987000
_diffrn_orient_matrix_UB_13 0.0762170000
_diffrn_orient_matrix_UB_21 -0.1113155000
_diffrn_orient_matrix_UB_22 0.0458192000
_diffrn_orient_matrix_UB_23 -0.0899334000
_diffrn_orient_matrix_UB_31 -0.1040248000
_diffrn_orient_matrix_UB_32 -0.0255618000
_diffrn_orient_matrix_UB_33 0.0578778000
_diffrn_radiation_monochromator mirror
_diffrn_radiation_probe x-ray
_diffrn_radiation_type CuK\a
_diffrn_radiation_wavelength 1.54184
_diffrn_reflns_av_R_equivalents 0.0822
_diffrn_reflns_av_unetI/netI 0.0852
_diffrn_reflns_Laue_measured_fraction_full 0.998
_diffrn_reflns_Laue_measured_fraction_max 0.983
_diffrn_reflns_limit_h_max 11
_diffrn_reflns_limit_h_min -13
_diffrn_reflns_limit_k_max 17
_diffrn_reflns_limit_k_min -21
_diffrn_reflns_limit_l_max 15
_diffrn_reflns_limit_l_min -12
_diffrn_reflns_number 14281
_diffrn_reflns_point_group_measured_fraction_full 0.998
_diffrn_reflns_point_group_measured_fraction_max 0.983
_diffrn_reflns_theta_full 67.684
_diffrn_reflns_theta_max 75.562
_diffrn_reflns_theta_min 4.577
_diffrn_source 'micro-focus sealed X-ray tube'
_diffrn_source_type 'SuperNova (Cu) X-ray Source'
_exptl_absorpt_coefficient_mu 3.154
_exptl_absorpt_correction_T_max 1.00000
_exptl_absorpt_correction_T_min 0.56531
_exptl_absorpt_correction_type multi-scan
_exptl_absorpt_process_details
;
CrysAlisPro 1.171.39.46 (Rigaku Oxford Diffraction, 2018)
Empirical absorption correction using spherical harmonics,
 implemented in SCALE3 ABSPACK scaling algorithm.
;
_exptl_crystal_colour 'light yellow'
_exptl_crystal_colour_modifier light
_exptl_crystal_colour_primary yellow
_exptl_crystal_density_diffrn 1.082
_exptl_crystal_description plate
_exptl_crystal_F_000 728
_exptl_crystal_recrystallization_method 'From toluene solution at room temperature under CO atmosphere'
_exptl_crystal_size_max 0.094
_exptl_crystal_size_mid 0.047
_exptl_crystal_size_min 0.032
_refine_diff_density_max 0.541
_refine_diff_density_min -0.354
_refine_diff_density_rms 0.061
_refine_ls_extinction_method none
_refine_ls_goodness_of_fit_ref 0.951
_refine_ls_hydrogen_treatment constr
_refine_ls_matrix_type full
_refine_ls_number_parameters 217
_refine_ls_number_reflns 4251
_refine_ls_number_restraints 0
_refine_ls_restrained_S_all 0.951
_refine_ls_R_factor_all 0.0793
_refine_ls_R_factor_gt 0.0550
_refine_ls_shift/su_max 0.000
_refine_ls_shift/su_mean 0.000
_refine_ls_structure_factor_coef Fsqd
_refine_ls_weighting_details 'w=1/[\s^2^(Fo^2^)+(0.0647P)^2^] where P=(Fo^2^+2Fc^2^)/3'
_refine_ls_weighting_scheme calc
_refine_ls_wR_factor_gt 0.1261
_refine_ls_wR_factor_ref 0.1345
_reflns_Friedel_coverage 0.000
_reflns_number_gt 2971
_reflns_number_total 4251
_reflns_threshold_expression 'I > 2\s(I)'
_cod_data_source_file d2dt00691j2.cif
_cod_data_source_block oepg_fctbu9bbncoabs1
_cod_database_code 7709869
_shelx_shelxl_version_number 2017/1
_chemical_oxdiff_formula FeN4B2O2C38H56
_shelx_space_group_comment
;
The symmetry employed for this shelxl refinement is uniquely defined
by the following loop, which should always be used as a source of
symmetry information in preference to the above space-group names.
They are only intended as comments.
;
_shelx_estimated_absorpt_t_max 0.906
_shelx_estimated_absorpt_t_min 0.756
_reflns_odcompleteness_completeness 99.07
_reflns_odcompleteness_iscentric 1
_reflns_odcompleteness_theta 74.33
_olex2_refinement_description
;
1. Fixed Uiso
 At 1.2 times of:
  All C(H) groups, All C(H,H) groups
 At 1.5 times of:
  All C(H,H,H) groups
2.a Ternary CH refined with riding coordinates:
 C12(H12), C16(H16)
2.b Secondary CH2 refined with riding coordinates:
 C19(H19A,H19B), C15(H15A,H15B), C13(H13A,H13B), C14(H14A,H14B), C18(H18A,
 H18B), C17(H17A,H17B)
2.c Aromatic/amide H refined with riding coordinates:
 C11(H11), C2(H2), C8(H8), C10(H10), C9(H9)
2.d Idealised Me refined as rotating group:
 C5(H5A,H5B,H5C), C6(H6A,H6B,H6C), C4(H4A,H4B,H4C)
;
_olex2_exptl_crystal_mounting_method 'Coated in paratone oil mounted on a nylon loop'
_olex2_submission_special_instructions 'No special instructions were received'
_oxdiff_exptl_absorpt_empirical_details
;
Empirical correction (ABSPACK) includes:
- Absorption correction using spherical harmonics
- Frame scaling
- Detector area scaling
;
_oxdiff_exptl_absorpt_empirical_full_max 1.886
_oxdiff_exptl_absorpt_empirical_full_min 0.682

loop_
_space_group_symop_operation_xyz
'x, y, z'
'-x+1/2, y+1/2, -z+1/2'
'-x, -y, -z'
'x-1/2, -y-1/2, z-1/2'

loop_
_atom_site_label
_atom_site_type_symbol
_atom_site_fract_x
_atom_site_fract_y
_atom_site_fract_z
_atom_site_U_iso_or_equiv
_atom_site_adp_type
_atom_site_occupancy
_atom_site_site_symmetry_order
_atom_site_calc_flag
_atom_site_refinement_flags_posn
_atom_site_refinement_flags_adp
_atom_site_refinement_flags_occupancy
_atom_site_disorder_assembly
_atom_site_disorder_group
Fe1 Fe 0.500000 0.500000 1.000000 0.01860(15) Uani 1 2 d S T P . .
O1 O 0.2374(2) 0.24814(12) 0.56976(18) 0.0320(5) Uani 1 1 d . . . . .
N1 N 0.4152(2) 0.29673(13) 0.71731(19) 0.0220(5) Uani 1 1 d . . . . .
N2 N 0.3226(2) 0.38544(13) 0.8055(2) 0.0221(5) Uani 1 1 d . . . . .
C7 C 0.3329(2) 0.44381(16) 0.8901(2) 0.0210(5) Uani 1 1 d . . . . .
C11 C 0.3252(3) 0.52636(16) 0.8698(2) 0.0243(6) Uani 1 1 d . . . . .
H11 H 0.321731 0.551124 0.802009 0.029 Uiso 1 1 calc R . . . .
C2 C 0.4305(2) 0.35095(16) 0.7992(2) 0.0217(5) Uani 1 1 d . . . . .
H2 H 0.515520 0.363255 0.849489 0.026 Uiso 1 1 calc R . . . .
C8 C 0.3398(3) 0.43065(16) 1.0051(2) 0.0223(6) Uani 1 1 d . . . . .
H8 H 0.347375 0.382147 1.041137 0.027 Uiso 1 1 calc R . . . .
C10 C 0.3237(3) 0.56388(16) 0.9717(3) 0.0264(6) Uani 1 1 d . . . . .
H10 H 0.317634 0.617690 0.981876 0.032 Uiso 1 1 calc R . . . .
C9 C 0.3332(2) 0.50528(18) 1.0554(2) 0.0251(6) Uani 1 1 d . . . . .
H9 H 0.334749 0.514015 1.129956 0.030 Uiso 1 1 calc R . . . .
C3 C 0.5284(3) 0.25386(18) 0.6931(3) 0.0279(6) Uani 1 1 d . . . . .
C1 C 0.2724(3) 0.29167(16) 0.6521(2) 0.0254(6) Uani 1 1 d . . . . .
C12 C 0.0918(3) 0.30007(16) 0.7655(2) 0.0269(6) Uani 1 1 d . . . . .
H12 H 0.147504 0.262495 0.820768 0.032 Uiso 1 1 calc R . . . .
C16 C 0.0919(3) 0.41259(17) 0.6248(2) 0.0258(6) Uani 1 1 d . . . . .
H16 H 0.147860 0.445668 0.592854 0.031 Uiso 1 1 calc R . . . .
C19 C -0.0091(3) 0.25373(17) 0.6680(3) 0.0299(7) Uani 1 1 d . . . . .
H19A H 0.040420 0.213183 0.643019 0.036 Uiso 1 1 calc R . . . .
H19B H -0.073227 0.227723 0.698147 0.036 Uiso 1 1 calc R . . . .
C15 C 0.0193(3) 0.46567(17) 0.6862(3) 0.0281(6) Uani 1 1 d . . . . .
H15A H -0.045002 0.497905 0.629649 0.034 Uiso 1 1 calc R . . . .
H15B H 0.085621 0.500668 0.735971 0.034 Uiso 1 1 calc R . . . .
C13 C 0.0219(3) 0.35557(19) 0.8286(3) 0.0321(7) Uani 1 1 d . . . . .
H13A H -0.040200 0.324892 0.855490 0.039 Uiso 1 1 calc R . . . .
H13B H 0.090373 0.376812 0.894945 0.039 Uiso 1 1 calc R . . . .
C14 C -0.0562(3) 0.42395(19) 0.7572(3) 0.0330(7) Uani 1 1 d . . . . .
H14A H -0.141516 0.404309 0.706365 0.040 Uiso 1 1 calc R . . . .
H14B H -0.076754 0.461910 0.807744 0.040 Uiso 1 1 calc R . . . .
C18 C -0.0067(3) 0.36500(19) 0.5262(2) 0.0310(7) Uani 1 1 d . . . . .
H18A H -0.069107 0.401247 0.475169 0.037 Uiso 1 1 calc R . . . .
H18B H 0.045120 0.339717 0.483274 0.037 Uiso 1 1 calc R . . . .
C17 C -0.0887(3) 0.30218(18) 0.5638(3) 0.0330(7) Uani 1 1 d . . . . .
H17A H -0.127042 0.266602 0.500492 0.040 Uiso 1 1 calc R . . . .
H17B H -0.163399 0.327673 0.580580 0.040 Uiso 1 1 calc R . . . .
C5 C 0.5041(3) 0.16599(18) 0.6967(3) 0.0345(7) Uani 1 1 d . . . . .
H5A H 0.500303 0.151845 0.770709 0.052 Uiso 1 1 calc GR . . . .
H5B H 0.576746 0.138047 0.681876 0.052 Uiso 1 1 calc GR . . . .
H5C H 0.420042 0.152615 0.639884 0.052 Uiso 1 1 calc GR . . . .
C6 C 0.6623(3) 0.27487(19) 0.7831(3) 0.0334(7) Uani 1 1 d . . . . .
H6A H 0.676519 0.330538 0.782475 0.050 Uiso 1 1 calc GR . . . .
H6B H 0.734939 0.248044 0.766753 0.050 Uiso 1 1 calc GR . . . .
H6C H 0.659610 0.259250 0.856934 0.050 Uiso 1 1 calc GR . . . .
C4 C 0.5327(3) 0.2792(2) 0.5764(3) 0.0381(8) Uani 1 1 d . . . . .
H4A H 0.448407 0.266176 0.519555 0.057 Uiso 1 1 calc GR . . . .
H4B H 0.605309 0.252415 0.559766 0.057 Uiso 1 1 calc GR . . . .
H4C H 0.547147 0.334824 0.576277 0.057 Uiso 1 1 calc GR . . . .
B1 B 0.1900(3) 0.34948(19) 0.7108(3) 0.0247(7) Uani 1 1 d . . . . .

loop_
_atom_site_aniso_label
_atom_site_aniso_U_11
_atom_site_aniso_U_22
_atom_site_aniso_U_33
_atom_site_aniso_U_23
_atom_site_aniso_U_13
_atom_site_aniso_U_12
Fe1 0.0162(2) 0.0124(3) 0.0198(3) -0.0010(3) -0.0046(2) -0.0002(2)
O1 0.0300(10) 0.0266(12) 0.0296(11) -0.0112(9) -0.0043(9) -0.0019(8)
N1 0.0204(10) 0.0196(12) 0.0217(11) -0.0052(9) 0.0006(9) -0.0030(9)
N2 0.0207(10) 0.0183(12) 0.0230(11) -0.0036(9) 0.0011(9) -0.0025(8)
C7 0.0179(11) 0.0178(13) 0.0216(13) -0.0058(11) -0.0016(10) -0.0038(10)
C11 0.0211(12) 0.0184(13) 0.0221(13) 0.0034(11) -0.0087(11) -0.0001(10)
C2 0.0179(11) 0.0214(14) 0.0207(12) -0.0012(11) -0.0011(10) -0.0057(10)
C8 0.0189(12) 0.0182(14) 0.0256(14) 0.0015(11) 0.0011(11) -0.0029(10)
C10 0.0180(12) 0.0164(14) 0.0350(16) -0.0038(12) -0.0052(11) 0.0035(10)
C9 0.0173(10) 0.0296(15) 0.0255(13) -0.0074(13) 0.0026(10) 0.0011(11)
C3 0.0239(13) 0.0268(16) 0.0292(15) -0.0047(12) 0.0031(12) -0.0026(11)
C1 0.0244(12) 0.0173(14) 0.0256(14) -0.0010(11) -0.0046(11) -0.0046(10)
C12 0.0260(12) 0.0178(14) 0.0280(14) 0.0041(12) -0.0039(12) -0.0022(11)
C16 0.0243(12) 0.0219(14) 0.0272(14) 0.0007(12) 0.0027(12) -0.0053(11)
C19 0.0247(13) 0.0187(15) 0.0387(17) -0.0010(13) -0.0006(13) -0.0057(10)
C15 0.0233(13) 0.0204(14) 0.0348(16) 0.0002(13) 0.0010(12) -0.0017(11)
C13 0.0249(13) 0.0383(18) 0.0289(15) 0.0026(14) 0.0026(12) -0.0105(12)
C14 0.0254(14) 0.0331(18) 0.0377(17) -0.0051(14) 0.0063(13) -0.0007(12)
C18 0.0269(13) 0.0312(17) 0.0260(15) 0.0024(12) -0.0043(12) 0.0038(12)
C17 0.0280(13) 0.0262(17) 0.0335(16) -0.0024(13) -0.0058(13) -0.0055(12)
C5 0.0294(14) 0.0229(16) 0.0460(19) -0.0054(14) 0.0047(14) 0.0031(12)
C6 0.0227(13) 0.0392(19) 0.0349(16) -0.0082(14) 0.0044(13) -0.0012(12)
C4 0.0412(17) 0.041(2) 0.0330(16) -0.0049(15) 0.0128(15) -0.0010(14)
B1 0.0213(13) 0.0189(16) 0.0271(16) -0.0047(13) -0.0019(13) -0.0048(11)

loop_
_atom_type_symbol
_atom_type_description
_atom_type_scat_dispersion_real
_atom_type_scat_dispersion_imag
_atom_type_scat_source
C C 0.0181 0.0091 'International Tables Vol C Tables 4.2.6.8 and 6.1.1.4'
H H 0.0000 0.0000 'International Tables Vol C Tables 4.2.6.8 and 6.1.1.4'
B B 0.0090 0.0039 'International Tables Vol C Tables 4.2.6.8 and 6.1.1.4'
Fe Fe -1.1336 3.1974 'International Tables Vol C Tables 4.2.6.8 and 6.1.1.4'
N N 0.0311 0.0180 'International Tables Vol C Tables 4.2.6.8 and 6.1.1.4'
O O 0.0492 0.0322 'International Tables Vol C Tables 4.2.6.8 and 6.1.1.4'

loop_
_geom_angle_atom_site_label_1
_geom_angle_atom_site_label_2
_geom_angle_atom_site_label_3
_geom_angle
_geom_angle_site_symmetry_1
_geom_angle_site_symmetry_3
_geom_angle_publ_flag
C7 Fe1 C7 180.0 . 3_667 ?
C11 Fe1 C7 139.62(11) 3_667 . ?
C11 Fe1 C7 139.62(11) . 3_667 ?
C11 Fe1 C7 40.38(11) . . ?
C11 Fe1 C7 40.38(11) 3_667 3_667 ?
C11 Fe1 C11 180.00(11) 3_667 . ?
C11 Fe1 C8 68.04(11) 3_667 3_667 ?
C11 Fe1 C8 111.96(11) . 3_667 ?
C11 Fe1 C8 68.04(11) . . ?
C11 Fe1 C8 111.96(11) 3_667 . ?
C11 Fe1 C10 139.83(11) 3_667 . ?
C11 Fe1 C10 139.83(11) . 3_667 ?
C11 Fe1 C10 40.17(11) . . ?
C11 Fe1 C10 40.18(11) 3_667 3_667 ?
C11 Fe1 C9 112.24(11) . 3_667 ?
C11 Fe1 C9 67.76(11) 3_667 3_667 ?
C11 Fe1 C9 67.76(11) . . ?
C11 Fe1 C9 112.24(11) 3_667 . ?
C8 Fe1 C7 139.84(11) 3_667 . ?
C8 Fe1 C7 139.84(11) . 3_667 ?
C8 Fe1 C7 40.16(11) . . ?
C8 Fe1 C7 40.16(11) 3_667 3_667 ?
C8 Fe1 C8 180.0 . 3_667 ?
C8 Fe1 C10 112.20(11) . 3_667 ?
C8 Fe1 C10 67.80(11) 3_667 3_667 ?
C8 Fe1 C10 67.80(11) . . ?
C8 Fe1 C10 112.20(11) 3_667 . ?
C8 Fe1 C9 139.55(11) 3_667 . ?
C8 Fe1 C9 139.55(11) . 3_667 ?
C8 Fe1 C9 40.45(11) 3_667 3_667 ?
C8 Fe1 C9 40.45(11) . . ?
C10 Fe1 C7 67.39(11) . . ?
C10 Fe1 C7 112.60(11) 3_667 . ?
C10 Fe1 C7 67.40(11) 3_667 3_667 ?
C10 Fe1 C7 112.60(11) . 3_667 ?
C10 Fe1 C10 180.00(16) 3_667 . ?
C9 Fe1 C7 67.47(10) . . ?
C9 Fe1 C7 112.53(10) 3_667 . ?
C9 Fe1 C7 112.53(10) . 3_667 ?
C9 Fe1 C7 67.47(10) 3_667 3_667 ?
C9 Fe1 C10 40.18(11) . . ?
C9 Fe1 C10 139.82(11) . 3_667 ?
C9 Fe1 C10 40.18(11) 3_667 3_667 ?
C9 Fe1 C10 139.82(11) 3_667 . ?
C9 Fe1 C9 180.0 3_667 . ?
C2 N1 C3 125.1(2) . . ?
C2 N1 C1 108.3(2) . . ?
C1 N1 C3 126.4(2) . . ?
C7 N2 B1 130.0(2) . . ?
C2 N2 C7 120.0(2) . . ?
C2 N2 B1 110.0(2) . . ?
N2 C7 Fe1 130.99(18) . . ?
N2 C7 C11 124.9(2) . . ?
C11 C7 Fe1 69.41(15) . . ?
C8 C7 Fe1 69.60(14) . . ?
C8 C7 N2 126.5(2) . . ?
C8 C7 C11 108.3(2) . . ?
Fe1 C11 H11 125.1 . . ?
C7 C11 Fe1 70.21(14) . . ?
C7 C11 H11 126.2 . . ?
C10 C11 Fe1 70.16(15) . . ?
C10 C11 C7 107.7(3) . . ?
C10 C11 H11 126.2 . . ?
N1 C2 H2 121.2 . . ?
N2 C2 N1 117.5(2) . . ?
N2 C2 H2 121.2 . . ?
Fe1 C8 H8 125.3 . . ?
C7 C8 Fe1 70.24(15) . . ?
C7 C8 H8 126.2 . . ?
C7 C8 C9 107.6(2) . . ?
C9 C8 Fe1 69.85(14) . . ?
C9 C8 H8 126.2 . . ?
Fe1 C10 H10 126.2 . . ?
C11 C10 Fe1 69.67(15) . . ?
C11 C10 H10 125.8 . . ?
C11 C10 C9 108.3(2) . . ?
C9 C10 Fe1 69.82(14) . . ?
C9 C10 H10 125.8 . . ?
Fe1 C9 H9 125.9 . . ?
C8 C9 Fe1 69.70(15) . . ?
C8 C9 H9 126.0 . . ?
C10 C9 Fe1 70.00(15) . . ?
C10 C9 C8 108.0(2) . . ?
C10 C9 H9 126.0 . . ?
N1 C3 C5 108.9(2) . . ?
N1 C3 C6 109.6(2) . . ?
N1 C3 C4 108.4(2) . . ?
C5 C3 C6 109.3(3) . . ?
C5 C3 C4 111.3(3) . . ?
C4 C3 C6 109.3(3) . . ?
O1 C1 N1 118.8(3) . . ?
O1 C1 B1 133.2(2) . . ?
N1 C1 B1 108.1(2) . . ?
C19 C12 H12 108.4 . . ?
C19 C12 C13 113.2(2) . . ?
C19 C12 B1 107.5(2) . . ?
C13 C12 H12 108.4 . . ?
C13 C12 B1 110.7(2) . . ?
B1 C12 H12 108.4 . . ?
C15 C16 H16 108.3 . . ?
C15 C16 C18 113.1(2) . . ?
C15 C16 B1 111.9(2) . . ?
C18 C16 H16 108.3 . . ?
C18 C16 B1 106.9(2) . . ?
B1 C16 H16 108.3 . . ?
C12 C19 H19A 108.3 . . ?
C12 C19 H19B 108.3 . . ?
H19A C19 H19B 107.4 . . ?
C17 C19 C12 115.7(2) . . ?
C17 C19 H19A 108.3 . . ?
C17 C19 H19B 108.3 . . ?
C16 C15 H15A 108.3 . . ?
C16 C15 H15B 108.3 . . ?
C16 C15 C14 116.0(2) . . ?
H15A C15 H15B 107.4 . . ?
C14 C15 H15A 108.3 . . ?
C14 C15 H15B 108.3 . . ?
C12 C13 H13A 108.5 . . ?
C12 C13 H13B 108.5 . . ?
H13A C13 H13B 107.5 . . ?
C14 C13 C12 115.0(3) . . ?
C14 C13 H13A 108.5 . . ?
C14 C13 H13B 108.5 . . ?
C15 C14 C13 114.1(2) . . ?
C15 C14 H14A 108.7 . . ?
C15 C14 H14B 108.7 . . ?
C13 C14 H14A 108.7 . . ?
C13 C14 H14B 108.7 . . ?
H14A C14 H14B 107.6 . . ?
C16 C18 H18A 108.6 . . ?
C16 C18 H18B 108.6 . . ?
H18A C18 H18B 107.5 . . ?
C17 C18 C16 114.8(2) . . ?
C17 C18 H18A 108.6 . . ?
C17 C18 H18B 108.6 . . ?
C19 C17 H17A 108.5 . . ?
C19 C17 H17B 108.5 . . ?
C18 C17 C19 115.3(2) . . ?
C18 C17 H17A 108.5 . . ?
C18 C17 H17B 108.5 . . ?
H17A C17 H17B 107.5 . . ?
C3 C5 H5A 109.5 . . ?
C3 C5 H5B 109.5 . . ?
C3 C5 H5C 109.5 . . ?
H5A C5 H5B 109.5 . . ?
H5A C5 H5C 109.5 . . ?
H5B C5 H5C 109.5 . . ?
C3 C6 H6A 109.5 . . ?
C3 C6 H6B 109.5 . . ?
C3 C6 H6C 109.5 . . ?
H6A C6 H6B 109.5 . . ?
H6A C6 H6C 109.5 . . ?
H6B C6 H6C 109.5 . . ?
C3 C4 H4A 109.5 . . ?
C3 C4 H4B 109.5 . . ?
C3 C4 H4C 109.5 . . ?
H4A C4 H4B 109.5 . . ?
H4A C4 H4C 109.5 . . ?
H4B C4 H4C 109.5 . . ?
N2 B1 C1 95.9(2) . . ?
N2 B1 C12 113.4(2) . . ?
N2 B1 C16 115.9(2) . . ?
C1 B1 C12 111.4(2) . . ?
C1 B1 C16 114.9(3) . . ?
C16 B1 C12 105.4(2) . . ?

loop_
_geom_bond_atom_site_label_1
_geom_bond_atom_site_label_2
_geom_bond_distance
_geom_bond_site_symmetry_2
_geom_bond_publ_flag
Fe1 C7 2.071(2) . ?
Fe1 C7 2.071(2) 3_667 ?
Fe1 C11 2.060(3) 3_667 ?
Fe1 C11 2.060(2) . ?
Fe1 C8 2.062(3) . ?
Fe1 C8 2.062(3) 3_667 ?
Fe1 C10 2.066(3) . ?
Fe1 C10 2.066(3) 3_667 ?
Fe1 C9 2.064(3) . ?
Fe1 C9 2.064(3) 3_667 ?
O1 C1 1.218(3) . ?
N1 C2 1.342(3) . ?
N1 C3 1.497(4) . ?
N1 C1 1.452(3) . ?
N2 C7 1.423(3) . ?
N2 C2 1.293(3) . ?
N2 B1 1.621(3) . ?
C7 C11 1.426(4) . ?
C7 C8 1.419(4) . ?
C11 H11 0.9300 . ?
C11 C10 1.417(4) . ?
C2 H2 0.9300 . ?
C8 H8 0.9300 . ?
C8 C9 1.426(4) . ?
C10 H10 0.9300 . ?
C10 C9 1.419(4) . ?
C9 H9 0.9300 . ?
C3 C5 1.521(4) . ?
C3 C6 1.525(4) . ?
C3 C4 1.521(4) . ?
C1 B1 1.622(4) . ?
C12 H12 0.9800 . ?
C12 C19 1.541(4) . ?
C12 C13 1.548(4) . ?
C12 B1 1.630(4) . ?
C16 H16 0.9800 . ?
C16 C15 1.528(4) . ?
C16 C18 1.550(4) . ?
C16 B1 1.625(4) . ?
C19 H19A 0.9700 . ?
C19 H19B 0.9700 . ?
C19 C17 1.533(4) . ?
C15 H15A 0.9700 . ?
C15 H15B 0.9700 . ?
C15 C14 1.529(4) . ?
C13 H13A 0.9700 . ?
C13 H13B 0.9700 . ?
C13 C14 1.530(4) . ?
C14 H14A 0.9700 . ?
C14 H14B 0.9700 . ?
C18 H18A 0.9700 . ?
C18 H18B 0.9700 . ?
C18 C17 1.532(4) . ?
C17 H17A 0.9700 . ?
C17 H17B 0.9700 . ?
C5 H5A 0.9600 . ?
C5 H5B 0.9600 . ?
C5 H5C 0.9600 . ?
C6 H6A 0.9600 . ?
C6 H6B 0.9600 . ?
C6 H6C 0.9600 . ?
C4 H4A 0.9600 . ?
C4 H4B 0.9600 . ?
C4 H4C 0.9600 . ?

loop_
_smtbx_masks_void_nr
_smtbx_masks_void_average_x
_smtbx_masks_void_average_y
_smtbx_masks_void_average_z
_smtbx_masks_void_volume
_smtbx_masks_void_count_electrons
_smtbx_masks_void_content
1 0.000 0.000 0.000 220.3 51.3 ?
2 0.000 0.500 0.000 22.8 0.0 ?
3 0.500 0.500 0.500 220.3 51.3 ?
4 0.500 0.000 0.500 22.8 0.0 ?
